data_7115337
loop_
_publ_author_name
'Young Mo Sung'
'Bartosz Szyszko'
'Radomir Mysliborski'
'Marcin Stepien'
'Juwon Oh'
'Minjung Son'
'Lechoslaw Latos-Grazynski'
'Dongho Kim'

_publ_section_title
;
 The effect of pi-conjugation in the macrocyclic ring on the photophysical
 properties of a series of thiaaceneporphyrinoids
;
_journal_name_full Chem.Commun.
_journal_page_first 8367
_journal_paper_doi 10.1039/C4cc03855J
_journal_volume 50
_journal_year 2014
_chemical_formula_moiety 'C48 H34 N2 S, (C H2 Cl2)'
_chemical_formula_sum 'C49 H36 Cl2 N2 S'
_chemical_formula_weight 755.76
_chemical_name_common thia-m-benzi
_chemical_name_systematic
;
6,21-diphenyl-11,16-di-p-tolil-24-thia-m-benziporphyrin
;
_space_group_crystal_system monoclinic
_space_group_IT_number 14
_space_group_name_Hall '-P 2yn'
_space_group_name_H-M_alt 'P 1 21/n 1'
_symmetry_space_group_name_Hall '-P 2yn'
_symmetry_space_group_name_H-M 'P 1 21/n 1'
_atom_sites_solution_hydrogens geom
_audit_creation_method SHELXL-97
_cell_angle_alpha 90
_cell_angle_beta 96.87(3)
_cell_angle_gamma 90
_cell_formula_units_Z 4
_cell_length_a 15.054(3)
_cell_length_b 16.560(3)
_cell_length_c 15.220(3)
_cell_measurement_temperature 100(2)
_cell_measurement_theta_max 28.479
_cell_measurement_theta_min 3.412
_cell_volume 3767.0(13)
_computing_cell_refinement
;
CrysAlis RED, Oxford Diffraction Ltd.,
(Version 1.166 (release 11.08.00 CrysAlis166))
;
_computing_data_collection
;
CrysAlis CCD, Oxford Diffraction Ltd.,
(Version 1.166 (release 11.08.00 CrysAlis166))
;
_computing_data_reduction
;
CrysAlis RED, Oxford Diffraction Ltd.,
(Version 1.166 (release 11.08.00 CrysAlis166))
;
_computing_structure_refinement 'SHELXL-2013 (Sheldrick, 2013)'
_computing_structure_solution
;
SHELXL-97 (Sheldrick, G. M. (2008). <i>Acta Cryst.</i> <b>A64</b>, 112-122.)
;
_diffrn_ambient_temperature 100(2)
_diffrn_measured_fraction_theta_full 0.994
_diffrn_measured_fraction_theta_max 0.922
_diffrn_measurement_device_type 'Xcalibur, Sapphire2, large Be window'
_diffrn_measurement_method '\w scans'
_diffrn_radiation_monochromator graphite
_diffrn_radiation_source 'Enhance (Mo) X-ray Source'
_diffrn_radiation_type MoK\a
_diffrn_radiation_wavelength 0.71073
_diffrn_reflns_av_R_equivalents 0.0631
_diffrn_reflns_av_unetI/netI 0.0974
_diffrn_reflns_Laue_measured_fraction_full 0.994
_diffrn_reflns_Laue_measured_fraction_max 0.922
_diffrn_reflns_limit_h_max 18
_diffrn_reflns_limit_h_min -20
_diffrn_reflns_limit_k_max 21
_diffrn_reflns_limit_k_min -19
_diffrn_reflns_limit_l_max 20
_diffrn_reflns_limit_l_min -20
_diffrn_reflns_number 25843
_diffrn_reflns_point_group_measured_fraction_full 0.994
_diffrn_reflns_point_group_measured_fraction_max 0.922
_diffrn_reflns_theta_full 25.242
_diffrn_reflns_theta_max 28.479
_diffrn_reflns_theta_min 3.412
_exptl_absorpt_coefficient_mu 0.267
_exptl_absorpt_correction_type none
_exptl_crystal_colour 'dark blue'
_exptl_crystal_density_diffrn 1.333
_exptl_crystal_description block
_exptl_crystal_F_000 1576
_exptl_crystal_size_max 0.20
_exptl_crystal_size_mid 0.15
_exptl_crystal_size_min 0.10
_refine_diff_density_max 0.295
_refine_diff_density_min -0.347
_refine_diff_density_rms 0.057
_refine_ls_extinction_method none
_refine_ls_goodness_of_fit_ref 1.007
_refine_ls_hydrogen_treatment constr
_refine_ls_matrix_type full
_refine_ls_number_parameters 515
_refine_ls_number_reflns 8788
_refine_ls_number_restraints 18
_refine_ls_restrained_S_all 1.016
_refine_ls_R_factor_all 0.1284
_refine_ls_R_factor_gt 0.0723
_refine_ls_shift/su_max 0.000
_refine_ls_shift/su_mean 0.000
_refine_ls_structure_factor_coef Fsqd
_refine_ls_weighting_details
;
 w=1/[\s^2^(Fo^2^)+(0.0930P)^2^]
 where P=(Fo^2^+2Fc^2^)/3
;
_refine_ls_weighting_scheme calc
_refine_ls_wR_factor_gt 0.1552
_refine_ls_wR_factor_ref 0.1851
_reflns_Friedel_coverage 0.000
_reflns_number_gt 5885
_reflns_number_total 8788
_reflns_threshold_expression 'I > 2\s(I)'
_cod_data_source_file c4cc03855j2.cif
_cod_data_source_block DPDT-24-thia-m-benzi
_cod_database_code 7115337
_shelx_space_group_comment
;
The symmetry employed for this shelxl refinement is uniquely defined
by the following loop, which should always be used as a source of
symmetry information in preference to the above space-group names.
They are only intended as comments.
;
_shelxl_version_number 2013-2

loop_
_space_group_symop_operation_xyz
'x, y, z'
'-x+1/2, y+1/2, -z+1/2'
'-x, -y, -z'
'x-1/2, -y-1/2, z-1/2'

loop_
_atom_site_label
_atom_site_type_symbol
_atom_site_fract_x
_atom_site_fract_y
_atom_site_fract_z
_atom_site_U_iso_or_equiv
_atom_site_adp_type
_atom_site_occupancy
_atom_site_site_symmetry_order
_atom_site_calc_flag
_atom_site_refinement_flags_posn
_atom_site_refinement_flags_adp
_atom_site_refinement_flags_occupancy
_atom_site_disorder_assembly
_atom_site_disorder_group
S S 0.05563(5) 0.12978(5) 0.17387(5) 0.01891(19) Uani 1 1 d . . . . .
N1 N -0.11774(16) 0.17038(15) 0.18196(17) 0.0197(6) Uani 1 1 d . . . . .
N2 N 0.15183(17) 0.11469(15) 0.33386(17) 0.0210(6) Uani 1 1 d . . . . .
C33 C -0.1153(2) 0.09491(19) -0.2115(2) 0.0234(7) Uani 1 1 d . . . . .
H33 H -0.0978 0.0541 -0.2498 0.028 Uiso 1 1 calc R U . . .
C12 C 0.0129(2) 0.13668(18) 0.0610(2) 0.0195(6) Uani 1 1 d . . . . .
C6 C -0.20016(19) 0.18219(17) 0.3104(2) 0.0173(6) Uani 1 1 d . . . . .
C10 C -0.1414(2) 0.15481(18) 0.0962(2) 0.0195(7) Uani 1 1 d . . . . .
C7 C -0.19641(19) 0.16754(18) 0.2223(2) 0.0184(6) Uani 1 1 d . . . . .
C41 C 0.4008(2) 0.09070(19) 0.2210(2) 0.0208(7) Uani 1 1 d . . . . .
H41 H 0.3997 0.1337 0.2622 0.025 Uiso 1 1 calc R U . . .
C29 C -0.1113(2) 0.14921(18) -0.0630(2) 0.0184(6) Uani 1 1 d . . . . .
C43 C 0.1327(2) 0.10925(19) 0.5798(2) 0.0218(7) Uani 1 1 d . . . . .
C17 C 0.2226(2) 0.08246(18) 0.3022(2) 0.0198(7) Uani 1 1 d . . . . .
C27 C -0.4438(2) 0.22202(18) 0.3410(2) 0.0216(7) Uani 1 1 d . . . . .
H27 H -0.4928 0.2537 0.3153 0.026 Uiso 1 1 calc R U . . .
C1 C 0.0238(2) 0.17419(18) 0.4609(2) 0.0196(7) Uani 1 1 d . . . . .
C14 C 0.1651(2) 0.11302(19) 0.0524(2) 0.0225(7) Uani 1 1 d . . . . .
H14 H 0.2180 0.1061 0.0250 0.027 Uiso 1 1 calc R U . . .
C21 C 0.1077(2) 0.12715(18) 0.4837(2) 0.0192(6) Uani 1 1 d . . . . .
C44 C 0.2164(2) 0.13167(19) 0.6235(2) 0.0241(7) Uani 1 1 d . . . . .
H44 H 0.2562 0.1627 0.5930 0.029 Uiso 1 1 calc R U . . .
C11 C -0.0774(2) 0.14714(17) 0.03286(19) 0.0174(6) Uani 1 1 d . . . . .
C23 C -0.2887(2) 0.18104(18) 0.3455(2) 0.0187(7) Uani 1 1 d . . . . .
C8 C -0.2718(2) 0.14750(18) 0.1558(2) 0.0208(7) Uani 1 1 d . . . . .
H8 H -0.3325 0.1408 0.1656 0.025 Uiso 1 1 calc R U . . .
C20 C 0.1638(2) 0.09996(19) 0.4254(2) 0.0210(7) Uani 1 1 d . . . . .
C16 C 0.2330(2) 0.08477(18) 0.2092(2) 0.0191(6) Uani 1 1 d . . . . .
C36 C 0.3205(2) 0.05777(18) 0.1821(2) 0.0199(7) Uani 1 1 d . . . . .
C15 C 0.1632(2) 0.10695(18) 0.1469(2) 0.0199(7) Uani 1 1 d . . . . .
C5 C -0.1221(2) 0.20064(18) 0.3781(2) 0.0196(7) Uani 1 1 d . . . . .
C24 C -0.2993(2) 0.13291(19) 0.4192(2) 0.0233(7) Uani 1 1 d . . . . .
H24 H -0.2496 0.1039 0.4478 0.028 Uiso 1 1 calc R U . . .
C9 C -0.2382(2) 0.14052(18) 0.0780(2) 0.0218(7) Uani 1 1 d . . . . .
H9 H -0.2708 0.1286 0.0221 0.026 Uiso 1 1 calc R U . . .
C4 C -0.1363(2) 0.26140(18) 0.4394(2) 0.0212(7) Uani 1 1 d . . . . .
H4 H -0.1917 0.2896 0.4336 0.025 Uiso 1 1 calc R U . . .
C13 C 0.0845(2) 0.12940(18) 0.0066(2) 0.0206(7) Uani 1 1 d . . . . .
H13 H 0.0759 0.1356 -0.0559 0.025 Uiso 1 1 calc R U . . .
C28 C -0.3619(2) 0.22607(19) 0.3070(2) 0.0215(7) Uani 1 1 d . . . . .
H28 H -0.3558 0.2596 0.2574 0.026 Uiso 1 1 calc R U . . .
C34 C -0.0869(2) 0.09033(19) -0.1218(2) 0.0212(7) Uani 1 1 d . . . . .
H34 H -0.0502 0.0465 -0.0996 0.025 Uiso 1 1 calc R U . . .
C25 C -0.3816(2) 0.1272(2) 0.4507(2) 0.0266(7) Uani 1 1 d . . . . .
H25 H -0.3885 0.0924 0.4991 0.032 Uiso 1 1 calc R U . . .
C31 C -0.1966(2) 0.2153(2) -0.1881(2) 0.0248(7) Uani 1 1 d . . . . .
H31 H -0.2353 0.2579 -0.2104 0.030 Uiso 1 1 calc R U . . .
C38 C 0.4066(2) -0.0318(2) 0.0999(2) 0.0293(8) Uani 1 1 d . . . . .
H38 H 0.4077 -0.0733 0.0569 0.035 Uiso 1 1 calc R U . . .
C39 C 0.4868(2) -0.0006(2) 0.1404(2) 0.0242(7) Uani 1 1 d . . . . .
C30 C -0.1686(2) 0.21124(18) -0.0981(2) 0.0210(7) Uani 1 1 d . . . . .
H30 H -0.1883 0.2509 -0.0596 0.025 Uiso 1 1 calc R U . . .
C18 C 0.2844(2) 0.04502(18) 0.3722(2) 0.0220(7) Uani 1 1 d . . . . .
H18 H 0.3397 0.0193 0.3656 0.026 Uiso 1 1 calc R U . . .
C19 C 0.2473(2) 0.05428(18) 0.4475(2) 0.0238(7) Uani 1 1 d . . . . .
H19 H 0.2706 0.0349 0.5044 0.029 Uiso 1 1 calc R U . . .
C22 C -0.0401(2) 0.15916(18) 0.3873(2) 0.0193(7) Uani 1 1 d . . . . .
H22 H -0.0278 0.1209 0.3438 0.023 Uiso 1 1 calc R U . . .
C26 C -0.4541(2) 0.17184(19) 0.4123(2) 0.0240(7) Uani 1 1 d . . . . .
H26 H -0.5103 0.1681 0.4345 0.029 Uiso 1 1 calc R U . . .
C2 C 0.0069(2) 0.23566(19) 0.5199(2) 0.0231(7) Uani 1 1 d . . . . .
H2 H 0.0500 0.2467 0.5693 0.028 Uiso 1 1 calc R U . . .
C40 C 0.4821(2) 0.06176(19) 0.2008(2) 0.0245(7) Uani 1 1 d . . . . .
H40 H 0.5359 0.0850 0.2289 0.029 Uiso 1 1 calc R U . . .
C37 C 0.3246(2) -0.0038(2) 0.1207(2) 0.0264(7) Uani 1 1 d . . . . .
H37 H 0.2709 -0.0270 0.0927 0.032 Uiso 1 1 calc R U . . .
C32 C -0.1693(2) 0.1582(2) -0.2468(2) 0.0254(7) Uani 1 1 d . . . . .
C42 C 0.5751(2) -0.0367(2) 0.1236(2) 0.0346(9) Uani 1 1 d . . . . .
H42A H 0.5647 -0.0794 0.0789 0.052 Uiso 0.5 1 calc R U P . .
H42B H 0.6050 -0.0597 0.1787 0.052 Uiso 0.5 1 calc R U P . .
H42C H 0.6129 0.0053 0.1022 0.052 Uiso 0.5 1 calc R U P . .
H42D H 0.6237 -0.0097 0.1610 0.052 Uiso 0.5 1 calc R U P . .
H42E H 0.5834 -0.0295 0.0612 0.052 Uiso 0.5 1 calc R U P . .
H42F H 0.5755 -0.0945 0.1377 0.052 Uiso 0.5 1 calc R U P . .
C3 C -0.0711(2) 0.28076(19) 0.5081(2) 0.0246(7) Uani 1 1 d . . . . .
H3 H -0.0797 0.3244 0.5467 0.030 Uiso 1 1 calc R U . . .
C46 C 0.1843(2) 0.0637(2) 0.7560(2) 0.0302(8) Uani 1 1 d . . . . .
H46 H 0.2023 0.0473 0.8152 0.036 Uiso 1 1 calc R U . . .
C47 C 0.1009(2) 0.0427(2) 0.7143(2) 0.0299(8) Uani 1 1 d . . . . .
H47 H 0.0612 0.0121 0.7453 0.036 Uiso 1 1 calc R U . . .
C35 C -0.1968(3) 0.1649(2) -0.3452(2) 0.0402(10) Uani 1 1 d . . . . .
H35A H -0.2348 0.2125 -0.3576 0.060 Uiso 0.5 1 calc R U P . .
H35B H -0.2301 0.1164 -0.3663 0.060 Uiso 0.5 1 calc R U P . .
H35C H -0.1433 0.1700 -0.3757 0.060 Uiso 0.5 1 calc R U P . .
H35D H -0.1706 0.1201 -0.3755 0.060 Uiso 0.5 1 calc R U P . .
H35E H -0.1753 0.2162 -0.3668 0.060 Uiso 0.5 1 calc R U P . .
H35F H -0.2621 0.1626 -0.3573 0.060 Uiso 0.5 1 calc R U P . .
C48 C 0.0745(2) 0.06618(19) 0.6272(2) 0.0264(7) Uani 1 1 d . . . . .
H48 H 0.0164 0.0527 0.5998 0.032 Uiso 1 1 calc R U . . .
C45 C 0.2416(2) 0.1090(2) 0.7105(2) 0.0291(8) Uani 1 1 d . . . . .
H45 H 0.2985 0.1246 0.7393 0.035 Uiso 1 1 calc R U . . .
C49A C 0.5021(4) 0.1668(4) 0.6453(5) 0.0283(14) Uani 0.718(16) 1 d . U P A 1
H49A H 0.5272 0.1939 0.5958 0.034 Uiso 0.718(16) 1 calc R U P A 1
H49B H 0.4546 0.2017 0.6642 0.034 Uiso 0.718(16) 1 calc R U P A 1
Cl1A Cl 0.4548(3) 0.0710(3) 0.6082(3) 0.0348(7) Uani 0.718(16) 1 d . U P A 1
Cl2A Cl 0.5872(5) 0.1536(3) 0.7343(5) 0.0831(16) Uani 0.718(16) 1 d . U P A 1
C49B C 0.4929(14) 0.1558(13) 0.6850(19) 0.050(4) Uani 0.282(16) 1 d . U P A 2
H49C H 0.4749 0.2108 0.6645 0.060 Uiso 0.282(16) 1 calc R U P A 2
H49D H 0.4648 0.1446 0.7393 0.060 Uiso 0.282(16) 1 calc R U P A 2
Cl1B Cl 0.4549(11) 0.0881(11) 0.6057(11) 0.074(3) Uani 0.282(16) 1 d . U P A 2
Cl2B Cl 0.6016(8) 0.1525(7) 0.7085(10) 0.057(3) Uani 0.282(16) 1 d . U P A 2

loop_
_atom_site_aniso_label
_atom_site_aniso_U_11
_atom_site_aniso_U_22
_atom_site_aniso_U_33
_atom_site_aniso_U_23
_atom_site_aniso_U_13
_atom_site_aniso_U_12
S 0.0171(4) 0.0209(4) 0.0186(4) 0.0007(3) 0.0019(3) 0.0015(3)
N1 0.0181(13) 0.0203(13) 0.0207(13) 0.0003(11) 0.0026(11) 0.0006(10)
N2 0.0212(14) 0.0235(14) 0.0182(13) -0.0009(11) 0.0020(11) -0.0007(11)
C33 0.0290(18) 0.0213(16) 0.0210(16) -0.0041(13) 0.0077(14) -0.0056(13)
C12 0.0219(16) 0.0168(15) 0.0202(16) 0.0004(12) 0.0039(13) 0.0003(12)
C6 0.0160(15) 0.0139(14) 0.0223(16) 0.0023(12) 0.0032(12) 0.0015(11)
C10 0.0196(16) 0.0180(15) 0.0210(16) -0.0020(13) 0.0023(13) 0.0001(12)
C7 0.0159(15) 0.0197(16) 0.0200(16) -0.0005(13) 0.0034(13) 0.0000(12)
C41 0.0217(17) 0.0206(16) 0.0209(16) -0.0012(13) 0.0052(13) -0.0011(12)
C29 0.0174(15) 0.0208(16) 0.0171(15) 0.0018(12) 0.0021(12) -0.0013(12)
C43 0.0227(17) 0.0215(16) 0.0211(16) 0.0036(13) 0.0020(13) 0.0053(13)
C17 0.0191(16) 0.0178(15) 0.0226(16) 0.0007(13) 0.0024(13) 0.0001(12)
C27 0.0206(16) 0.0208(16) 0.0226(16) -0.0051(13) -0.0001(13) 0.0027(13)
C1 0.0174(15) 0.0213(16) 0.0202(16) 0.0013(13) 0.0029(13) -0.0005(12)
C14 0.0193(16) 0.0258(17) 0.0227(16) -0.0010(14) 0.0039(13) 0.0011(13)
C21 0.0190(15) 0.0177(15) 0.0202(16) -0.0001(13) -0.0009(12) 0.0010(12)
C44 0.0248(17) 0.0246(17) 0.0222(16) -0.0018(14) 0.0006(13) 0.0012(13)
C11 0.0196(16) 0.0153(15) 0.0170(15) -0.0011(12) 0.0010(12) -0.0020(11)
C23 0.0206(16) 0.0170(15) 0.0189(16) -0.0047(12) 0.0038(13) -0.0026(12)
C8 0.0158(15) 0.0245(17) 0.0223(16) -0.0031(13) 0.0032(13) 0.0003(12)
C20 0.0194(16) 0.0219(16) 0.0212(16) -0.0008(13) 0.0006(13) -0.0004(12)
C16 0.0174(15) 0.0183(15) 0.0213(16) -0.0011(13) 0.0008(13) -0.0024(12)
C36 0.0187(16) 0.0219(16) 0.0190(16) 0.0022(13) 0.0025(13) 0.0024(12)
C15 0.0165(15) 0.0208(16) 0.0224(16) -0.0001(13) 0.0031(13) 0.0014(12)
C5 0.0215(16) 0.0177(15) 0.0199(16) 0.0017(13) 0.0039(13) -0.0030(12)
C24 0.0195(16) 0.0254(17) 0.0244(17) 0.0033(14) 0.0006(13) 0.0039(13)
C9 0.0219(16) 0.0242(17) 0.0190(16) -0.0033(13) 0.0010(13) -0.0018(13)
C4 0.0209(16) 0.0213(16) 0.0214(16) 0.0004(13) 0.0022(13) 0.0031(12)
C13 0.0229(16) 0.0216(16) 0.0177(15) 0.0014(13) 0.0045(13) -0.0012(13)
C28 0.0199(16) 0.0212(16) 0.0232(17) -0.0021(13) 0.0017(13) 0.0000(13)
C34 0.0199(16) 0.0216(16) 0.0225(16) 0.0005(13) 0.0037(13) 0.0008(12)
C25 0.0236(17) 0.0318(19) 0.0258(17) 0.0058(15) 0.0084(14) -0.0008(14)
C31 0.0257(18) 0.0224(17) 0.0250(17) 0.0044(14) -0.0031(14) -0.0028(13)
C38 0.0277(19) 0.0296(19) 0.0304(19) -0.0109(15) 0.0018(15) 0.0039(14)
C39 0.0217(17) 0.0271(18) 0.0240(17) 0.0009(14) 0.0029(14) 0.0056(13)
C30 0.0214(16) 0.0181(16) 0.0235(17) -0.0015(13) 0.0023(13) -0.0017(12)
C18 0.0198(16) 0.0183(16) 0.0278(18) 0.0014(13) 0.0023(14) 0.0031(12)
C19 0.0256(17) 0.0216(17) 0.0240(17) 0.0036(13) 0.0017(14) 0.0033(13)
C22 0.0207(16) 0.0182(15) 0.0194(15) -0.0011(13) 0.0043(13) -0.0015(12)
C26 0.0190(16) 0.0275(18) 0.0265(18) -0.0054(14) 0.0065(14) -0.0004(13)
C2 0.0275(17) 0.0232(17) 0.0177(16) -0.0015(13) -0.0017(13) 0.0015(13)
C40 0.0182(16) 0.0291(18) 0.0261(18) 0.0006(14) 0.0017(14) -0.0025(13)
C37 0.0174(16) 0.0313(19) 0.0296(18) -0.0061(15) -0.0013(14) -0.0001(13)
C32 0.0281(18) 0.0276(18) 0.0197(16) 0.0009(14) -0.0002(14) -0.0113(14)
C42 0.0254(19) 0.042(2) 0.036(2) -0.0035(17) 0.0003(16) 0.0068(16)
C3 0.0297(18) 0.0214(17) 0.0226(17) -0.0029(14) 0.0028(14) 0.0008(14)
C46 0.035(2) 0.035(2) 0.0205(17) 0.0018(15) 0.0025(15) 0.0132(16)
C47 0.035(2) 0.0258(18) 0.0298(19) 0.0047(15) 0.0090(16) 0.0046(15)
C35 0.061(3) 0.037(2) 0.0208(18) 0.0048(16) -0.0001(18) -0.0074(19)
C48 0.0275(18) 0.0248(17) 0.0274(18) 0.0007(14) 0.0046(15) 0.0022(14)
C45 0.0264(18) 0.033(2) 0.0261(18) -0.0036(15) -0.0027(15) 0.0049(15)
C49A 0.039(3) 0.031(3) 0.015(3) 0.004(3) 0.002(3) 0.007(2)
Cl1A 0.0338(12) 0.0315(12) 0.0386(12) -0.0014(8) 0.0019(10) -0.0057(9)
Cl2A 0.086(3) 0.055(2) 0.093(3) 0.0322(19) -0.053(2) -0.0272(17)
C49B 0.052(7) 0.042(7) 0.053(9) 0.006(8) -0.006(8) 0.003(6)
Cl1B 0.073(5) 0.085(7) 0.067(5) -0.003(5) 0.024(4) -0.037(5)
Cl2B 0.033(3) 0.031(3) 0.101(7) -0.016(4) -0.020(4) 0.014(3)

loop_
_atom_type_symbol
_atom_type_description
_atom_type_scat_dispersion_real
_atom_type_scat_dispersion_imag
_atom_type_scat_source
C C 0.0033 0.0016 'International Tables Vol C Tables 4.2.6.8 and 6.1.1.4'
H H 0.0000 0.0000 'International Tables Vol C Tables 4.2.6.8 and 6.1.1.4'
N N 0.0061 0.0033 'International Tables Vol C Tables 4.2.6.8 and 6.1.1.4'
S S 0.1246 0.1234 'International Tables Vol C Tables 4.2.6.8 and 6.1.1.4'
Cl Cl 0.1484 0.1585 'International Tables Vol C Tables 4.2.6.8 and 6.1.1.4'

loop_
_geom_angle_atom_site_label_1
_geom_angle_atom_site_label_2
_geom_angle_atom_site_label_3
_geom_angle
C15 S C12 91.46(15)
C10 N1 C7 106.3(2)
C17 N2 C20 106.0(3)
C34 C33 C32 121.3(3)
C34 C33 H33 119.4
C32 C33 H33 119.4
C11 C12 C13 127.3(3)
C11 C12 S 122.6(2)
C13 C12 S 110.1(2)
C7 C6 C23 119.4(3)
C7 C6 C5 126.0(3)
C23 C6 C5 114.6(3)
N1 C10 C11 123.1(3)
N1 C10 C9 111.0(3)
C11 C10 C9 125.7(3)
C6 C7 N1 124.0(3)
C6 C7 C8 126.6(3)
N1 C7 C8 109.3(3)
C40 C41 C36 121.1(3)
C40 C41 H41 119.5
C36 C41 H41 119.5
C34 C29 C30 117.5(3)
C34 C29 C11 121.7(3)
C30 C29 C11 120.8(3)
C48 C43 C44 118.3(3)
C48 C43 C21 120.5(3)
C44 C43 C21 121.1(3)
N2 C17 C16 121.9(3)
N2 C17 C18 111.9(3)
C16 C17 C18 126.2(3)
C26 C27 C28 120.3(3)
C26 C27 H27 119.9
C28 C27 H27 119.9
C2 C1 C22 118.6(3)
C2 C1 C21 116.4(3)
C22 C1 C21 124.9(3)
C13 C14 C15 113.8(3)
C13 C14 H14 123.1
C15 C14 H14 123.1
C20 C21 C1 126.2(3)
C20 C21 C43 117.8(3)
C1 C21 C43 116.0(3)
C45 C44 C43 120.6(3)
C45 C44 H44 119.7
C43 C44 H44 119.7
C12 C11 C10 120.7(3)
C12 C11 C29 121.0(3)
C10 C11 C29 118.3(3)
C24 C23 C28 118.6(3)
C24 C23 C6 119.1(3)
C28 C23 C6 122.3(3)
C9 C8 C7 106.6(3)
C9 C8 H8 126.7
C7 C8 H8 126.7
C21 C20 N2 124.7(3)
C21 C20 C19 126.6(3)
N2 C20 C19 108.7(3)
C15 C16 C17 121.2(3)
C15 C16 C36 121.0(3)
C17 C16 C36 117.7(3)
C37 C36 C41 117.9(3)
C37 C36 C16 121.1(3)
C41 C36 C16 120.9(3)
C16 C15 C14 126.8(3)
C16 C15 S 123.0(2)
C14 C15 S 110.2(2)
C22 C5 C4 119.1(3)
C22 C5 C6 125.2(3)
C4 C5 C6 115.6(3)
C25 C24 C23 120.6(3)
C25 C24 H24 119.7
C23 C24 H24 119.7
C8 C9 C10 106.8(3)
C8 C9 H9 126.6
C10 C9 H9 126.6
C3 C4 C5 121.1(3)
C3 C4 H4 119.5
C5 C4 H4 119.5
C14 C13 C12 114.0(3)
C14 C13 H13 123.0
C12 C13 H13 123.0
C27 C28 C23 120.4(3)
C27 C28 H28 119.8
C23 C28 H28 119.8
C33 C34 C29 121.2(3)
C33 C34 H34 119.4
C29 C34 H34 119.4
C24 C25 C26 120.5(3)
C24 C25 H25 119.7
C26 C25 H25 119.7
C30 C31 C32 121.4(3)
C30 C31 H31 119.3
C32 C31 H31 119.3
C39 C38 C37 121.6(3)
C39 C38 H38 119.2
C37 C38 H38 119.2
C38 C39 C40 117.3(3)
C38 C39 C42 121.0(3)
C40 C39 C42 121.5(3)
C31 C30 C29 120.8(3)
C31 C30 H30 119.6
C29 C30 H30 119.6
C19 C18 C17 106.2(3)
C19 C18 H18 126.9
C17 C18 H18 126.9
C18 C19 C20 107.2(3)
C18 C19 H19 126.4
C20 C19 H19 126.4
C5 C22 C1 120.1(3)
C5 C22 H22 120.0
C1 C22 H22 120.0
C25 C26 C27 119.5(3)
C25 C26 H26 120.2
C27 C26 H26 120.2
C3 C2 C1 121.7(3)
C3 C2 H2 119.2
C1 C2 H2 119.2
C41 C40 C39 121.4(3)
C41 C40 H40 119.3
C39 C40 H40 119.3
C38 C37 C36 120.7(3)
C38 C37 H37 119.6
C36 C37 H37 119.6
C33 C32 C31 117.8(3)
C33 C32 C35 121.0(3)
C31 C32 C35 121.2(3)
C39 C42 H42A 109.5
C39 C42 H42B 109.5
H42A C42 H42B 109.5
C39 C42 H42C 109.5
H42A C42 H42C 109.5
H42B C42 H42C 109.5
C39 C42 H42D 109.5
H42A C42 H42D 141.1
H42B C42 H42D 56.3
H42C C42 H42D 56.3
C39 C42 H42E 109.5
H42A C42 H42E 56.3
H42B C42 H42E 141.1
H42C C42 H42E 56.3
H42D C42 H42E 109.5
C39 C42 H42F 109.5
H42A C42 H42F 56.3
H42B C42 H42F 56.3
H42C C42 H42F 141.1
H42D C42 H42F 109.5
H42E C42 H42F 109.5
C4 C3 C2 119.2(3)
C4 C3 H3 120.4
C2 C3 H3 120.4
C47 C46 C45 119.4(3)
C47 C46 H46 120.3
C45 C46 H46 120.3
C46 C47 C48 120.4(3)
C46 C47 H47 119.8
C48 C47 H47 119.8
C32 C35 H35A 109.5
C32 C35 H35B 109.5
H35A C35 H35B 109.5
C32 C35 H35C 109.5
H35A C35 H35C 109.5
H35B C35 H35C 109.5
C32 C35 H35D 109.5
H35A C35 H35D 141.1
H35B C35 H35D 56.3
H35C C35 H35D 56.3
C32 C35 H35E 109.5
H35A C35 H35E 56.3
H35B C35 H35E 141.1
H35C C35 H35E 56.3
H35D C35 H35E 109.5
C32 C35 H35F 109.5
H35A C35 H35F 56.3
H35B C35 H35F 56.3
H35C C35 H35F 141.1
H35D C35 H35F 109.5
H35E C35 H35F 109.5
C47 C48 C43 120.6(3)
C47 C48 H48 119.7
C43 C48 H48 119.7
C44 C45 C46 120.5(3)
C44 C45 H45 119.8
C46 C45 H45 119.8
Cl2A C49A Cl1A 110.8(4)
Cl2A C49A H49A 109.5
Cl1A C49A H49A 109.5
Cl2A C49A H49B 109.5
Cl1A C49A H49B 109.5
H49A C49A H49B 108.1
Cl2B C49B Cl1B 112.2(15)
Cl2B C49B H49C 109.2
Cl1B C49B H49C 109.2
Cl2B C49B H49D 109.2
Cl1B C49B H49D 109.2
H49C C49B H49D 107.9

loop_
_geom_bond_atom_site_label_1
_geom_bond_atom_site_label_2
_geom_bond_distance
S C15 1.759(3)
S C12 1.764(3)
N1 C10 1.336(4)
N1 C7 1.399(4)
N2 C17 1.332(4)
N2 C20 1.404(4)
C33 C34 1.383(4)
C33 C32 1.394(5)
C33 H33 0.9500
C12 C11 1.387(4)
C12 C13 1.442(4)
C6 C7 1.370(4)
C6 C23 1.495(4)
C6 C5 1.499(4)
C10 C11 1.448(4)
C10 C9 1.469(4)
C7 C8 1.466(4)
C41 C40 1.383(4)
C41 C36 1.392(4)
C41 H41 0.9500
C29 C34 1.402(4)
C29 C30 1.405(4)
C29 C11 1.487(4)
C43 C48 1.395(4)
C43 C44 1.403(4)
C43 C21 1.496(4)
C17 C16 1.444(4)
C17 C18 1.465(4)
C27 C26 1.390(4)
C27 C28 1.395(4)
C27 H27 0.9500
C1 C2 1.401(4)
C1 C22 1.409(4)
C1 C21 1.489(4)
C14 C13 1.352(4)
C14 C15 1.445(4)
C14 H14 0.9500
C21 C20 1.372(4)
C44 C45 1.386(4)
C44 H44 0.9500
C23 C24 1.400(4)
C23 C28 1.400(4)
C8 C9 1.347(4)
C8 H8 0.9500
C20 C19 1.471(4)
C16 C15 1.378(4)
C16 C36 1.495(4)
C36 C37 1.390(4)
C5 C22 1.404(4)
C5 C4 1.406(4)
C24 C25 1.384(4)
C24 H24 0.9500
C9 H9 0.9500
C4 C3 1.383(4)
C4 H4 0.9500
C13 H13 0.9500
C28 H28 0.9500
C34 H34 0.9500
C25 C26 1.388(5)
C25 H25 0.9500
C31 C30 1.387(4)
C31 C32 1.395(5)
C31 H31 0.9500
C38 C39 1.389(5)
C38 C37 1.389(4)
C38 H38 0.9500
C39 C40 1.391(4)
C39 C42 1.506(4)
C30 H30 0.9500
C18 C19 1.342(4)
C18 H18 0.9500
C19 H19 0.9500
C22 H22 0.9500
C26 H26 0.9500
C2 C3 1.385(4)
C2 H2 0.9500
C40 H40 0.9500
C37 H37 0.9500
C32 C35 1.510(4)
C42 H42A 0.9800
C42 H42B 0.9800
C42 H42C 0.9800
C42 H42D 0.9800
C42 H42E 0.9800
C42 H42F 0.9800
C3 H3 0.9500
C46 C47 1.382(5)
C46 C45 1.389(5)
C46 H46 0.9500
C47 C48 1.393(5)
C47 H47 0.9500
C35 H35A 0.9800
C35 H35B 0.9800
C35 H35C 0.9800
C35 H35D 0.9800
C35 H35E 0.9800
C35 H35F 0.9800
C48 H48 0.9500
C45 H45 0.9500
C49A Cl2A 1.763(9)
C49A Cl1A 1.801(8)
C49A H49A 0.9900
C49A H49B 0.9900
C49B Cl2B 1.63(2)
C49B Cl1B 1.70(3)
C49B H49C 0.9900
C49B H49D 0.9900

loop_
_geom_hbond_atom_site_label_D
_geom_hbond_atom_site_label_H
_geom_hbond_atom_site_label_A
_geom_hbond_distance_DH
_geom_hbond_distance_HA
_geom_hbond_distance_DA
_geom_hbond_angle_DHA
_geom_hbond_site_symmetry_A
C49A H49A S 0.99 3.16 3.479(7) 100.4 4_666
C49A H49B N1 0.99 2.41 3.329(7) 153.9 4_666
C49B H49C S 0.99 2.90 3.68(2) 136.4 4_666
C49B H49C N1 0.99 2.44 3.32(2) 147.7 4_666
